data_7153307
loop_
_publ_author_name
'Alfonso, Ignacio'
'Bolte, Michael'
'Bru, Miriam'
'Burguete, M. Isabel'
'Luis, Santiago V.'
'Vicent, Cristian'

_publ_section_title
;
 Molecular recognition of N-protected dipeptides by pseudopeptidic
 macrocycles: a comparative study of the supramolecular complexes by
 ESI-MS and NMR.
;
_journal_issue 6
_journal_name_full 'Organic &amp; biomolecular chemistry'
_journal_page_first 1329
_journal_page_last 1339
_journal_paper_doi 10.1039/b924981h
_journal_volume 8
_journal_year 2010
_chemical_absolute_configuration syn
_chemical_formula_moiety 'C20 H22 N2 O5'
_chemical_formula_sum 'C20 H22 N2 O5'
_chemical_formula_weight 370.40
_chemical_name_systematic ?
_space_group_IT_number 5
_symmetry_cell_setting monoclinic
_symmetry_space_group_name_Hall 'C 2y'
_symmetry_space_group_name_H-M 'C 1 2 1'
_atom_sites_solution_hydrogens geom
_atom_sites_solution_primary direct
_atom_sites_solution_secondary difmap
_audit_creation_method SHELXL-97
_cell_angle_alpha 90.00
_cell_angle_beta 95.848(6)
_cell_angle_gamma 90.00
_cell_formula_units_Z 4
_cell_length_a 43.977(3)
_cell_length_b 5.0960(3)
_cell_length_c 8.3187(6)
_cell_measurement_reflns_used 5435
_cell_measurement_temperature 173(2)
_cell_measurement_theta_max 25.4
_cell_measurement_theta_min 1.9
_cell_volume 1854.6(2)
_computing_cell_refinement 'X-Area (Stoe & Cie, 2001)'
_computing_data_collection 'X-Area (Stoe & Cie, 2001)'
_computing_data_reduction 'X-Area (Stoe & Cie, 2001)'
_computing_molecular_graphics 'XP in SHELXTL-Plus (Sheldrick, 1991)'
_computing_publication_material SHELXL97
_computing_structure_refinement 'SHELXL97 (Sheldrick, 2008) '
_computing_structure_solution 'SHELXS97 (Sheldrick, 2008) '
_diffrn_ambient_temperature 173(2)
_diffrn_measured_fraction_theta_full 0.998
_diffrn_measured_fraction_theta_max 0.998
_diffrn_measurement_device_type 'STOE IPDS II two-circle-diffractometer'
_diffrn_measurement_method \w
_diffrn_radiation_monochromator graphite
_diffrn_radiation_source 'fine-focus sealed tube'
_diffrn_radiation_type MoK\a
_diffrn_radiation_wavelength 0.71073
_diffrn_reflns_av_R_equivalents 0.0762
_diffrn_reflns_av_sigmaI/netI 0.0531
_diffrn_reflns_limit_h_max 52
_diffrn_reflns_limit_h_min -48
_diffrn_reflns_limit_k_max 6
_diffrn_reflns_limit_k_min -5
_diffrn_reflns_limit_l_max 9
_diffrn_reflns_limit_l_min -9
_diffrn_reflns_number 7601
_diffrn_reflns_theta_full 25.00
_diffrn_reflns_theta_max 25.00
_diffrn_reflns_theta_min 1.86
_diffrn_standards_number 0
_exptl_absorpt_coefficient_mu 0.096
_exptl_absorpt_correction_type none
_exptl_crystal_colour colourless
_exptl_crystal_density_diffrn 1.327
_exptl_crystal_density_method 'not measured'
_exptl_crystal_description block
_exptl_crystal_F_000 784
_exptl_crystal_size_max 0.19
_exptl_crystal_size_mid 0.17
_exptl_crystal_size_min 0.14
_refine_diff_density_max 0.370
_refine_diff_density_min -0.219
_refine_diff_density_rms 0.063
_refine_ls_extinction_coef 0.014(3)
_refine_ls_extinction_expression Fc^*^=kFc[1+0.001xFc^2^\l^3^/sin(2\q)]^-1/4^
_refine_ls_extinction_method SHELXL
_refine_ls_goodness_of_fit_ref 1.151
_refine_ls_hydrogen_treatment mixed
_refine_ls_matrix_type full
_refine_ls_number_parameters 251
_refine_ls_number_reflns 1833
_refine_ls_number_restraints 1
_refine_ls_restrained_S_all 1.151
_refine_ls_R_factor_all 0.0580
_refine_ls_R_factor_gt 0.0533
_refine_ls_shift/su_max 0.000
_refine_ls_shift/su_mean 0.000
_refine_ls_structure_factor_coef Fsqd
_refine_ls_weighting_details 'calc w=1/[\s^2^(Fo^2^)+(0.0830P)^2^+2.1615P] where P=(Fo^2^+2Fc^2^)/3'
_refine_ls_weighting_scheme calc
_refine_ls_wR_factor_gt 0.1587
_refine_ls_wR_factor_ref 0.1607
_reflns_number_gt 1656
_reflns_number_total 1833
_reflns_threshold_expression I>2\s(I)
_cod_data_source_file b924981h.txt
_cod_data_source_block nacho1
_cod_depositor_comments
;
The following automatic conversions were performed:

'_symmetry_cell_setting' value 'Monoclinic' changed to 'monoclinic'
according to /home/saulius/struct/CIF-dictionaries/cif_core.dic
dictionary named 'cif_core.dic' version 2.4.2 from 2011-04-26.

Automatic conversion script
Id: cif_fix_values 1891 2012-01-12 08:04:46Z andrius 
;
_cod_original_sg_symbol_H-M 'C 2'
_cod_database_code 7153307

loop_
_symmetry_equiv_pos_as_xyz
'x, y, z'
'-x, y, -z'
'x+1/2, y+1/2, z'
'-x+1/2, y+1/2, -z'

loop_
_atom_site_label
_atom_site_type_symbol
_atom_site_fract_x
_atom_site_fract_y
_atom_site_fract_z
_atom_site_U_iso_or_equiv
_atom_site_adp_type
_atom_site_occupancy
_atom_site_symmetry_multiplicity
_atom_site_calc_flag
_atom_site_refinement_flags
N1 N 0.94322(8) 0.5789(8) 0.4528(4) 0.0279(8) Uani 1 1 d .
H1 H 0.9409(11) 0.720(13) 0.494(6) 0.033 Uiso 1 1 d .
N2 N 0.90529(9) 0.3601(8) 0.7368(5) 0.0320(9) Uani 1 1 d .
H2 H 0.8979(12) 0.213(14) 0.748(6) 0.038 Uiso 1 1 d .
O1 O 0.99763(7) 0.7012(9) 0.3287(4) 0.0423(9) Uani 1 1 d .
H1O H 0.9990 0.7012 0.4301 0.051 Uiso 0.50 1 d PR
O2 O 0.97512(7) 0.7055(8) 0.0792(4) 0.0410(9) Uani 1 1 d .
H2O H 0.9908 0.7055 0.0292 0.049 Uiso 0.50 1 d PR
O3 O 0.94357(9) 0.1370(6) 0.4794(4) 0.0431(9) Uani 1 1 d .
O4 O 0.89422(8) 0.7950(7) 0.7508(5) 0.0419(9) Uani 1 1 d .
O5 O 0.85756(7) 0.4854(6) 0.7586(4) 0.0364(8) Uani 1 1 d .
C1 C 0.91703(10) 0.7326(10) 0.1917(5) 0.0344(10) Uani 1 1 d .
H1A H 0.9185 0.9179 0.2275 0.041 Uiso 1 1 calc R
H1B H 0.9189 0.7286 0.0741 0.041 Uiso 1 1 calc R
C2 C 0.94346(10) 0.5755(10) 0.2804(5) 0.0305(10) Uani 1 1 d .
H2A H 0.9409 0.3887 0.2447 0.037 Uiso 1 1 calc R
C3 C 0.94188(10) 0.3590(10) 0.5399(5) 0.0296(10) Uani 1 1 d .
C4 C 0.93765(10) 0.3942(9) 0.7199(5) 0.0296(10) Uani 1 1 d .
H4 H 0.9438 0.5765 0.7534 0.036 Uiso 1 1 calc R
C5 C 0.88648(10) 0.5664(10) 0.7482(5) 0.0301(10) Uani 1 1 d .
C6 C 0.83696(10) 0.6904(11) 0.7966(7) 0.0420(12) Uani 1 1 d .
H6A H 0.8386 0.8409 0.7227 0.050 Uiso 1 1 calc R
H6B H 0.8424 0.7520 0.9087 0.050 Uiso 1 1 calc R
C7 C 0.97433(10) 0.6714(10) 0.2300(5) 0.0331(10) Uani 1 1 d .
C8 C 0.95682(11) 0.2012(10) 0.8245(5) 0.0370(11) Uani 1 1 d .
H8A H 0.9536 0.2294 0.9380 0.055 Uiso 1 1 calc R
H8B H 0.9785 0.2274 0.8102 0.055 Uiso 1 1 calc R
H8C H 0.9508 0.0218 0.7929 0.055 Uiso 1 1 calc R
C11 C 0.88617(10) 0.6227(10) 0.2237(5) 0.0341(11) Uani 1 1 d .
C12 C 0.87387(12) 0.4061(12) 0.1408(6) 0.0440(13) Uani 1 1 d .
H12 H 0.8853 0.3196 0.0657 0.053 Uiso 1 1 calc R
C13 C 0.84505(12) 0.3130(14) 0.1656(7) 0.0548(16) Uani 1 1 d .
H13 H 0.8368 0.1655 0.1064 0.066 Uiso 1 1 calc R
C14 C 0.82843(12) 0.4341(14) 0.2759(8) 0.0560(17) Uani 1 1 d .
H14 H 0.8088 0.3693 0.2941 0.067 Uiso 1 1 calc R
C15 C 0.84046(12) 0.6511(14) 0.3602(7) 0.0523(15) Uani 1 1 d .
H15 H 0.8289 0.7366 0.4353 0.063 Uiso 1 1 calc R
C16 C 0.86936(11) 0.7444(12) 0.3357(6) 0.0436(12) Uani 1 1 d .
H16 H 0.8776 0.8913 0.3954 0.052 Uiso 1 1 calc R
C21 C 0.80458(11) 0.5856(11) 0.7788(6) 0.0383(11) Uani 1 1 d .
C22 C 0.79575(12) 0.3771(12) 0.6767(6) 0.0434(12) Uani 1 1 d .
H22 H 0.8102 0.2913 0.6176 0.052 Uiso 1 1 calc R
C23 C 0.76509(13) 0.2955(12) 0.6623(7) 0.0510(14) Uani 1 1 d .
H23 H 0.7589 0.1508 0.5946 0.061 Uiso 1 1 calc R
C24 C 0.74390(12) 0.4225(14) 0.7450(7) 0.0510(15) Uani 1 1 d .
H24 H 0.7231 0.3676 0.7333 0.061 Uiso 1 1 calc R
C25 C 0.75286(12) 0.6279(13) 0.8441(7) 0.0525(15) Uani 1 1 d .
H25 H 0.7382 0.7160 0.9009 0.063 Uiso 1 1 calc R
C26 C 0.78293(11) 0.7090(12) 0.8629(6) 0.0439(12) Uani 1 1 d .
H26 H 0.7889 0.8503 0.9338 0.053 Uiso 1 1 calc R

loop_
_atom_site_aniso_label
_atom_site_aniso_U_11
_atom_site_aniso_U_22
_atom_site_aniso_U_33
_atom_site_aniso_U_23
_atom_site_aniso_U_13
_atom_site_aniso_U_12
N1 0.032(2) 0.0199(19) 0.0322(19) -0.0016(17) 0.0054(15) -0.0014(16)
N2 0.039(2) 0.0197(18) 0.038(2) 0.0030(17) 0.0079(16) -0.0032(18)
O1 0.0312(16) 0.062(2) 0.0335(15) 0.0032(17) 0.0031(13) -0.0079(17)
O2 0.0378(17) 0.057(2) 0.0296(15) 0.0061(17) 0.0088(12) -0.0017(17)
O3 0.077(3) 0.0181(19) 0.0357(17) -0.0011(13) 0.0118(16) 0.0013(16)
O4 0.0391(18) 0.025(2) 0.061(2) 0.0007(16) 0.0042(15) 0.0000(15)
O5 0.0342(17) 0.0264(17) 0.0490(19) -0.0007(15) 0.0064(14) -0.0005(14)
C1 0.035(2) 0.034(3) 0.033(2) 0.005(2) 0.0008(17) -0.002(2)
C2 0.032(2) 0.034(2) 0.0249(19) 0.0007(19) 0.0010(16) -0.002(2)
C3 0.032(2) 0.024(2) 0.033(2) 0.0007(19) 0.0042(17) 0.0021(19)
C4 0.033(2) 0.024(2) 0.033(2) 0.0004(18) 0.0056(17) -0.0053(19)
C5 0.032(2) 0.026(2) 0.033(2) 0.0003(19) 0.0059(17) -0.0018(19)
C6 0.035(2) 0.031(3) 0.060(3) -0.001(2) 0.006(2) 0.006(2)
C7 0.036(2) 0.028(2) 0.035(2) -0.001(2) 0.0048(18) 0.002(2)
C8 0.043(2) 0.032(3) 0.035(2) 0.002(2) 0.0002(18) -0.004(2)
C11 0.028(2) 0.041(3) 0.032(2) 0.008(2) -0.0003(16) 0.001(2)
C12 0.041(3) 0.047(3) 0.043(3) 0.002(2) 0.000(2) -0.004(3)
C13 0.047(3) 0.058(4) 0.056(3) 0.009(3) -0.012(2) -0.014(3)
C14 0.037(3) 0.069(4) 0.061(3) 0.016(3) -0.003(3) -0.019(3)
C15 0.039(3) 0.067(4) 0.051(3) 0.008(3) 0.008(2) 0.009(3)
C16 0.045(3) 0.047(3) 0.038(2) 0.001(2) 0.000(2) 0.002(3)
C21 0.038(2) 0.034(3) 0.041(2) 0.009(2) -0.0009(19) 0.001(2)
C22 0.046(3) 0.039(3) 0.047(3) 0.001(2) 0.007(2) 0.001(3)
C23 0.057(3) 0.045(3) 0.049(3) 0.002(3) -0.005(2) -0.012(3)
C24 0.035(3) 0.066(4) 0.052(3) 0.006(3) 0.000(2) -0.009(3)
C25 0.040(3) 0.062(4) 0.057(3) 0.005(3) 0.009(2) -0.003(3)
C26 0.041(3) 0.041(3) 0.050(3) -0.001(2) 0.005(2) 0.000(2)

loop_
_atom_type_symbol
_atom_type_description
_atom_type_scat_dispersion_real
_atom_type_scat_dispersion_imag
_atom_type_scat_source
C C 0.0033 0.0016 'International Tables Vol C Tables 4.2.6.8 and 6.1.1.4'
H H 0.0000 0.0000 'International Tables Vol C Tables 4.2.6.8 and 6.1.1.4'
N N 0.0061 0.0033 'International Tables Vol C Tables 4.2.6.8 and 6.1.1.4'
O O 0.0106 0.0060 'International Tables Vol C Tables 4.2.6.8 and 6.1.1.4'

loop_
_geom_angle_atom_site_label_1
_geom_angle_atom_site_label_2
_geom_angle_atom_site_label_3
_geom_angle
C3 N1 C2 122.4(4)
C3 N1 H1 120(4)
C2 N1 H1 117(4)
C5 N2 C4 121.8(4)
C5 N2 H2 117(4)
C4 N2 H2 121(4)
C7 O1 H1O 128.8
C7 O2 H2O 126.5
C5 O5 C6 114.3(4)
C11 C1 C2 111.7(4)
C11 C1 H1A 109.3
C2 C1 H1A 109.3
C11 C1 H1B 109.3
C2 C1 H1B 109.3
H1A C1 H1B 107.9
N1 C2 C1 113.0(4)
N1 C2 C7 111.4(3)
C1 C2 C7 110.4(4)
N1 C2 H2A 107.2
C1 C2 H2A 107.2
C7 C2 H2A 107.2
O3 C3 N1 122.4(4)
O3 C3 C4 121.2(4)
N1 C3 C4 116.4(4)
N2 C4 C8 111.1(4)
N2 C4 C3 107.3(3)
C8 C4 C3 111.7(4)
N2 C4 H4 108.9
C8 C4 H4 108.9
C3 C4 H4 108.9
O4 C5 O5 123.9(4)
O4 C5 N2 125.3(4)
O5 C5 N2 110.8(4)
O5 C6 C21 109.2(4)
O5 C6 H6A 109.8
C21 C6 H6A 109.8
O5 C6 H6B 109.8
C21 C6 H6B 109.8
H6A C6 H6B 108.3
O1 C7 O2 121.8(4)
O1 C7 C2 122.9(4)
O2 C7 C2 115.2(4)
C4 C8 H8A 109.5
C4 C8 H8B 109.5
H8A C8 H8B 109.5
C4 C8 H8C 109.5
H8A C8 H8C 109.5
H8B C8 H8C 109.5
C12 C11 C16 118.8(5)
C12 C11 C1 121.3(4)
C16 C11 C1 119.9(5)
C11 C12 C13 121.0(5)
C11 C12 H12 119.5
C13 C12 H12 119.5
C14 C13 C12 120.1(6)
C14 C13 H13 120.0
C12 C13 H13 120.0
C13 C14 C15 119.6(5)
C13 C14 H14 120.2
C15 C14 H14 120.2
C14 C15 C16 120.4(5)
C14 C15 H15 119.8
C16 C15 H15 119.8
C15 C16 C11 120.1(5)
C15 C16 H16 120.0
C11 C16 H16 120.0
C26 C21 C22 119.4(5)
C26 C21 C6 118.5(5)
C22 C21 C6 122.0(5)
C21 C22 C23 119.0(5)
C21 C22 H22 120.5
C23 C22 H22 120.5
C24 C23 C22 120.8(5)
C24 C23 H23 119.6
C22 C23 H23 119.6
C25 C24 C23 119.6(5)
C25 C24 H24 120.2
C23 C24 H24 120.2
C24 C25 C26 120.8(5)
C24 C25 H25 119.6
C26 C25 H25 119.6
C25 C26 C21 120.4(5)
C25 C26 H26 119.8
C21 C26 H26 119.8

loop_
_geom_bond_atom_site_label_1
_geom_bond_atom_site_label_2
_geom_bond_distance
N1 C3 1.339(6)
N1 C2 1.435(5)
N1 H1 0.81(6)
N2 C5 1.347(6)
N2 C4 1.455(6)
N2 H2 0.83(7)
O1 C7 1.255(6)
O1 H1O 0.8400
O2 C7 1.271(5)
O2 H2O 0.8400
O3 C3 1.243(6)
O4 C5 1.213(6)
O5 C5 1.348(6)
O5 C6 1.439(6)
C1 C11 1.517(6)
C1 C2 1.537(6)
C1 H1A 0.9900
C1 H1B 0.9900
C2 C7 1.540(6)
C2 H2A 1.0000
C3 C4 1.538(6)
C4 C8 1.511(7)
C4 H4 1.0000
C6 C21 1.514(7)
C6 H6A 0.9900
C6 H6B 0.9900
C8 H8A 0.9800
C8 H8B 0.9800
C8 H8C 0.9800
C11 C12 1.383(7)
C11 C16 1.393(7)
C12 C13 1.388(8)
C12 H12 0.9500
C13 C14 1.376(9)
C13 H13 0.9500
C14 C15 1.385(9)
C14 H14 0.9500
C15 C16 1.391(8)
C15 H15 0.9500
C16 H16 0.9500
C21 C26 1.388(7)
C21 C22 1.391(8)
C22 C23 1.405(8)
C22 H22 0.9500
C23 C24 1.375(9)
C23 H23 0.9500
C24 C25 1.365(9)
C24 H24 0.9500
C25 C26 1.379(7)
C25 H25 0.9500
C26 H26 0.9500

loop_
_geom_hbond_atom_site_label_D
_geom_hbond_atom_site_label_H
_geom_hbond_atom_site_label_A
_geom_hbond_distance_DH
_geom_hbond_distance_HA
_geom_hbond_distance_DA
_geom_hbond_angle_DHA
_geom_hbond_site_symmetry_A
N1 H1 O3 0.81(6) 2.13(7) 2.852(5) 149(5) 1_565
N2 H2 O4 0.83(7) 2.14(7) 2.925(6) 160(5) 1_545
O1 H1O O1 0.84 2.00 2.836(6) 179.8 2_756
O2 H2O O2 0.84 1.83 2.666(6) 179.9 2_755

loop_
_geom_torsion_atom_site_label_1
_geom_torsion_atom_site_label_2
_geom_torsion_atom_site_label_3
_geom_torsion_atom_site_label_4
_geom_torsion
C3 N1 C2 C1 122.2(5)
C3 N1 C2 C7 -112.9(5)
C11 C1 C2 N1 -61.1(5)
C11 C1 C2 C7 173.4(4)
C2 N1 C3 O3 6.7(7)
C2 N1 C3 C4 -172.5(4)
C5 N2 C4 C8 137.8(4)
C5 N2 C4 C3 -99.9(5)
O3 C3 C4 N2 -81.3(5)
N1 C3 C4 N2 97.9(5)
O3 C3 C4 C8 40.7(6)
N1 C3 C4 C8 -140.2(4)
C6 O5 C5 O4 -8.5(7)
C6 O5 C5 N2 170.7(4)
C4 N2 C5 O4 -2.4(7)
C4 N2 C5 O5 178.4(4)
C5 O5 C6 C21 171.1(4)
N1 C2 C7 O1 12.0(7)
C1 C2 C7 O1 138.4(5)
N1 C2 C7 O2 -171.6(4)
C1 C2 C7 O2 -45.1(6)
C2 C1 C11 C12 -80.6(5)
C2 C1 C11 C16 101.0(5)
C16 C11 C12 C13 1.2(7)
C1 C11 C12 C13 -177.2(5)
C11 C12 C13 C14 -1.0(8)
C12 C13 C14 C15 0.8(9)
C13 C14 C15 C16 -0.9(9)
C14 C15 C16 C11 1.2(8)
C12 C11 C16 C15 -1.3(7)
C1 C11 C16 C15 177.2(5)
O5 C6 C21 C26 156.7(5)
O5 C6 C21 C22 -25.8(7)
C26 C21 C22 C23 -0.5(8)
C6 C21 C22 C23 -178.0(5)
C21 C22 C23 C24 1.4(8)
C22 C23 C24 C25 -1.0(9)
C23 C24 C25 C26 -0.3(9)
C24 C25 C26 C21 1.1(9)
C22 C21 C26 C25 -0.7(8)
C6 C21 C26 C25 176.9(5)
